data_7112051
loop_
_publ_author_name
'H. Schubert'
'W. Leis'
'H. A. Mayer'
'L. Wesemann'

_publ_section_title
;
 A bidentate boryl ligand: syntheses of platinum and iridium complexes
;
_journal_name_full Chem.Commun.
_journal_page_first 2738
_journal_paper_doi 10.1039/c4cc00344f
_journal_volume 50
_journal_year 2014
_chemical_formula_sum 'C56 H56 B2 Cl Ir N4 P2'
_chemical_formula_weight 1096.26
_space_group_crystal_system triclinic
_space_group_IT_number 2
_space_group_name_Hall '-P 1'
_space_group_name_H-M_alt 'P -1'
_symmetry_space_group_name_Hall '-P 1'
_symmetry_space_group_name_H-M 'P -1'
_atom_sites_solution_hydrogens geom
_atom_sites_solution_primary direct
_atom_sites_solution_secondary difmap
_cell_angle_alpha 93.1110(10)
_cell_angle_beta 103.1490(10)
_cell_angle_gamma 95.7580(10)
_cell_formula_units_Z 2
_cell_length_a 11.1350(3)
_cell_length_b 14.5868(4)
_cell_length_c 15.8347(4)
_cell_measurement_reflns_used 9998
_cell_measurement_temperature 100.(2)
_cell_measurement_theta_max 27.1172
_cell_measurement_theta_min 2.4122
_cell_volume 2483.97(11)
_computing_cell_refinement 'APEX2 v2011.8-0 (Bruker AXS)'
_computing_data_collection 'Bruker APEX2'
_computing_data_reduction 'SAINT V7.68A (Bruker AXS, 2009)'
_computing_structure_refinement 'SHELXL-97 (Sheldrick, 2008)'
_computing_structure_solution 'SHELXS-97 (Sheldrick, 2008)'
_diffrn_ambient_temperature 100.(2)
_diffrn_detector_area_resol_mean 8.3333
_diffrn_measured_fraction_theta_full 0.923
_diffrn_measured_fraction_theta_max 0.923
_diffrn_measurement_device_type 'Bruker APEX-II CCD Duo'
_diffrn_measurement_method '\f and \w scans'
_diffrn_radiation_monochromator graphite
_diffrn_radiation_type MoK\a
_diffrn_radiation_wavelength 0.71073
_diffrn_reflns_av_R_equivalents 0.0328
_diffrn_reflns_av_sigmaI/netI 0.0482
_diffrn_reflns_limit_h_max 12
_diffrn_reflns_limit_h_min -14
_diffrn_reflns_limit_k_max 16
_diffrn_reflns_limit_k_min -18
_diffrn_reflns_limit_l_max 20
_diffrn_reflns_limit_l_min -19
_diffrn_reflns_number 26695
_diffrn_reflns_theta_full 27.16
_diffrn_reflns_theta_max 27.16
_diffrn_reflns_theta_min 2.01
_diffrn_source_type 'micro source'
_exptl_absorpt_coefficient_mu 2.848
_exptl_absorpt_correction_T_max 0.7455
_exptl_absorpt_correction_T_min 0.6314
_exptl_absorpt_correction_type multi-scan
_exptl_absorpt_process_details 'SADABS V2008/1 (Bruker AXS)'
_exptl_crystal_colour 'clear yellow-green'
_exptl_crystal_density_diffrn 1.466
_exptl_crystal_density_method 'not measured'
_exptl_crystal_description prism
_exptl_crystal_F_000 1108
_exptl_crystal_size_max 0.110
_exptl_crystal_size_mid 0.100
_exptl_crystal_size_min 0.060
_refine_diff_density_max 1.378
_refine_diff_density_min -1.022
_refine_ls_extinction_method none
_refine_ls_goodness_of_fit_ref 1.029
_refine_ls_hydrogen_treatment constr
_refine_ls_matrix_type full
_refine_ls_number_parameters 597
_refine_ls_number_reflns 10184
_refine_ls_number_restraints 0
_refine_ls_restrained_S_all 1.029
_refine_ls_R_factor_all 0.0438
_refine_ls_R_factor_gt 0.0328
_refine_ls_shift/su_max 0.002
_refine_ls_shift/su_mean 0.000
_refine_ls_structure_factor_coef Fsqd
_refine_ls_weighting_details 'calc w=1/[\s^2^(Fo^2^)+(0.0288P)^2^+4.6999P] where P=(Fo^2^+2Fc^2^)/3'
_refine_ls_weighting_scheme calc
_refine_ls_wR_factor_gt 0.0682
_refine_ls_wR_factor_ref 0.0717
_reflns_number_gt 8792
_reflns_number_total 10184
_reflns_threshold_expression >2sigma(I)
_cod_data_source_file c4cc00344f.txt
_cod_data_source_block I
_cod_database_code 7112051

loop_
_space_group_symop_operation_xyz
'x, y, z'
'-x, -y, -z'

loop_
_atom_site_type_symbol
_atom_site_label
_atom_site_fract_x
_atom_site_fract_y
_atom_site_fract_z
_atom_site_U_iso_or_equiv
_atom_site_adp_type
_atom_site_calc_flag
_atom_site_refinement_flags
_atom_site_occupancy
C C1 0.5644(3) 0.6059(3) 0.3015(2) 0.0134(8) Uani d . 1
C C2 0.6217(4) 0.5555(3) 0.3682(2) 0.0176(8) Uani d . 1
H H2 0.6078 0.5637 0.425 0.021 Uiso calc R 1
C C3 0.7003(4) 0.4924(3) 0.3492(3) 0.0193(9) Uani d . 1
H H3 0.7397 0.4564 0.3933 0.023 Uiso calc R 1
C C4 0.7212(4) 0.4818(3) 0.2659(2) 0.0190(9) Uani d . 1
H H4 0.7754 0.4389 0.2544 0.023 Uiso calc R 1
C C5 0.6649(3) 0.5326(3) 0.1994(2) 0.0157(8) Uani d . 1
H H5 0.6806 0.5257 0.143 0.019 Uiso calc R 1
C C6 0.5851(3) 0.5935(3) 0.2178(2) 0.0146(8) Uani d . 1
C C7 0.4469(4) 0.6947(3) 0.3817(2) 0.0154(8) Uani d . 1
C C8 0.5348(4) 0.7463(3) 0.4481(2) 0.0219(9) Uani d . 1
H H8 0.6151 0.7659 0.44 0.026 Uiso calc R 1
C C9 0.5048(4) 0.7690(3) 0.5262(3) 0.0289(11) Uani d . 1
H H9 0.5646 0.8044 0.5718 0.035 Uiso calc R 1
C C10 0.3871(5) 0.7402(3) 0.5382(3) 0.0303(11) Uani d . 1
H H10 0.3666 0.756 0.5918 0.036 Uiso calc R 1
C C11 0.3010(4) 0.6890(3) 0.4724(3) 0.0299(11) Uani d . 1
H H11 0.2206 0.6699 0.4806 0.036 Uiso calc R 1
C C12 0.3297(4) 0.6647(3) 0.3942(2) 0.0179(8) Uani d . 1
H H12 0.2702 0.628 0.3495 0.021 Uiso calc R 1
C C13 0.5052(3) 0.6514(3) 0.0729(2) 0.0140(8) Uani d . 1
H H13A 0.5012 0.5885 0.0448 0.017 Uiso calc R 1
H H13B 0.5775 0.6904 0.0624 0.017 Uiso calc R 1
C C20 0.3745(3) 0.7578(3) -0.0646(2) 0.0147(8) Uani d . 1
C C21 0.3292(4) 0.8422(3) -0.0802(2) 0.0183(9) Uani d . 1
H H21 0.2927 0.8718 -0.039 0.022 Uiso calc R 1
C C22 0.3374(4) 0.8830(3) -0.1564(3) 0.0225(9) Uani d . 1
H H22 0.306 0.9405 -0.1675 0.027 Uiso calc R 1
C C23 0.3915(4) 0.8399(3) -0.2162(2) 0.0215(9) Uani d . 1
H H23 0.3975 0.8683 -0.2679 0.026 Uiso calc R 1
C C24 0.4368(4) 0.7560(3) -0.2009(2) 0.0236(9) Uani d . 1
H H24 0.4733 0.7267 -0.2422 0.028 Uiso calc R 1
C C25 0.4288(4) 0.7147(3) -0.1255(2) 0.0184(8) Uani d . 1
H H25 0.4601 0.6571 -0.1149 0.022 Uiso calc R 1
C C26 0.2481(3) 0.6003(3) -0.0084(2) 0.0155(8) Uani d . 1
C C27 0.2571(4) 0.5193(3) 0.0339(2) 0.0198(9) Uani d . 1
H H27 0.3232 0.5163 0.0833 0.024 Uiso calc R 1
C C28 0.1699(4) 0.4431(3) 0.0042(3) 0.0241(10) Uani d . 1
H H28 0.1767 0.3879 0.0333 0.029 Uiso calc R 1
C C29 0.0730(4) 0.4469(3) -0.0675(3) 0.0259(10) Uani d . 1
H H29 0.0129 0.3946 -0.0872 0.031 Uiso calc R 1
C C30 0.0640(4) 0.5268(3) -0.1100(3) 0.0233(10) Uani d . 1
H H30 -0.0023 0.5293 -0.1594 0.028 Uiso calc R 1
C C31 0.1509(3) 0.6034(3) -0.0814(2) 0.0173(8) Uani d . 1
H H31 0.1446 0.6581 -0.1114 0.021 Uiso calc R 1
C C32 0.6634(3) 0.9341(3) 0.2916(2) 0.0136(8) Uani d . 1
C C33 0.7853(3) 0.9748(3) 0.3132(2) 0.0157(8) Uani d . 1
H H33 0.8402 0.9639 0.2768 0.019 Uiso calc R 1
C C34 0.8255(4) 1.0325(3) 0.3899(2) 0.0190(9) Uani d . 1
H H34 0.9091 1.0602 0.4065 0.023 Uiso calc R 1
C C35 0.7440(4) 1.0498(3) 0.4424(2) 0.0208(9) Uani d . 1
H H35 0.7727 1.0902 0.4938 0.025 Uiso calc R 1
C C36 0.6220(4) 1.0093(3) 0.4210(2) 0.0160(8) Uani d . 1
H H36 0.5672 1.0212 0.4573 0.019 Uiso calc R 1
C C37 0.5814(3) 0.9509(3) 0.3455(2) 0.0149(8) Uani d . 1
C C38 0.6563(3) 0.8552(3) 0.1499(2) 0.0151(8) Uani d . 1
C C39 0.7530(3) 0.8005(3) 0.1639(2) 0.0153(8) Uani d . 1
H H39 0.7784 0.7761 0.2187 0.018 Uiso calc R 1
C C40 0.8118(4) 0.7814(3) 0.0988(3) 0.0229(9) Uani d . 1
H H40 0.8791 0.745 0.1092 0.027 Uiso calc R 1
C C41 0.7735(4) 0.8149(3) 0.0180(3) 0.0250(10) Uani d . 1
H H41 0.8146 0.8014 -0.0269 0.03 Uiso calc R 1
C C42 0.6758(4) 0.8679(3) 0.0023(3) 0.0230(9) Uani d . 1
H H42 0.6492 0.8901 -0.0534 0.028 Uiso calc R 1
C C43 0.6165(4) 0.8885(3) 0.0680(2) 0.0174(8) Uani d . 1
H H43 0.5493 0.925 0.0575 0.021 Uiso calc R 1
C C44 0.3595(3) 0.9011(3) 0.3448(2) 0.0145(8) Uani d . 1
H H44A 0.3502 0.9634 0.3687 0.017 Uiso calc R 1
H H44B 0.3648 0.8578 0.3912 0.017 Uiso calc R 1
C C45 0.1740(4) 0.9683(3) 0.2150(2) 0.0167(8) Uani d . 1
C C46 0.2541(4) 1.0505(3) 0.2268(3) 0.0220(9) Uani d . 1
H H46 0.3399 1.0502 0.2524 0.026 Uiso calc R 1
C C47 0.2093(5) 1.1327(3) 0.2014(3) 0.0333(11) Uani d . 1
H H47 0.2641 1.1885 0.211 0.04 Uiso calc R 1
C C48 0.0844(5) 1.1334(4) 0.1621(3) 0.0348(12) Uani d . 1
H H48 0.0532 1.1896 0.1454 0.042 Uiso calc R 1
C C49 0.0061(4) 1.0517(4) 0.1474(3) 0.0335(12) Uani d . 1
H H49 -0.0786 1.0518 0.1187 0.04 Uiso calc R 1
C C50 0.0492(4) 0.9693(3) 0.1738(3) 0.0232(9) Uani d . 1
H H50 -0.0061 0.9137 0.1638 0.028 Uiso calc R 1
C C51 0.1079(3) 0.8027(3) 0.2922(2) 0.0151(8) Uani d . 1
C C52 0.0547(3) 0.8478(3) 0.3520(2) 0.0168(8) Uani d . 1
H H52 0.0788 0.9118 0.3683 0.02 Uiso calc R 1
C C53 -0.0333(4) 0.8000(3) 0.3880(2) 0.0207(9) Uani d . 1
H H53 -0.0676 0.831 0.4297 0.025 Uiso calc R 1
C C54 -0.0711(4) 0.7067(3) 0.3630(3) 0.0232(9) Uani d . 1
H H54 -0.1312 0.6739 0.3877 0.028 Uiso calc R 1
C C55 -0.0211(4) 0.6615(3) 0.3021(3) 0.0233(9) Uani d . 1
H H55 -0.048 0.5981 0.2842 0.028 Uiso calc R 1
C C56 0.0684(4) 0.7090(3) 0.2674(2) 0.0178(8) Uani d . 1
H H56 0.1031 0.6776 0.2263 0.021 Uiso calc R 1
C C100 -0.0764(6) 0.2980(5) 0.3565(5) 0.073(2) Uani d . 1
H H10A -0.0574 0.2936 0.2991 0.109 Uiso calc R 1
H H10B -0.1647 0.3048 0.3499 0.109 Uiso calc R 1
H H10C -0.0574 0.2418 0.3856 0.109 Uiso calc R 1
C C101 0.0005(6) 0.3802(5) 0.4101(4) 0.0600(19) Uani d . 1
H H10D -0.0111 0.3793 0.4702 0.072 Uiso calc R 1
H H10E -0.0304 0.437 0.3862 0.072 Uiso calc R 1
C C102 0.1378(5) 0.3850(6) 0.4134(4) 0.069(2) Uani d . 1
H H10F 0.1819 0.4375 0.4547 0.082 Uiso calc R 1
H H10G 0.1684 0.3277 0.4364 0.082 Uiso calc R 1
C C103 0.1699(4) 0.3963(4) 0.3275(3) 0.0359(12) Uani d . 1
H H10H 0.1397 0.4537 0.3046 0.043 Uiso calc R 1
H H10I 0.1256 0.3439 0.286 0.043 Uiso calc R 1
C C104 0.3087(5) 0.4006(4) 0.3312(3) 0.0427(13) Uani d . 1
H H10J 0.3545 0.4499 0.3757 0.051 Uiso calc R 1
H H10K 0.3382 0.3411 0.3488 0.051 Uiso calc R 1
C C105 0.3354(5) 0.4197(4) 0.2449(3) 0.0436(13) Uani d . 1
H H10L 0.2897 0.3711 0.2008 0.065 Uiso calc R 1
H H10M 0.4247 0.4206 0.2489 0.065 Uiso calc R 1
H H10N 0.3093 0.4797 0.2285 0.065 Uiso calc R 1
Cl Cl1 0.11139(8) 0.78682(7) 0.05086(6) 0.0198(2) Uani d . 1
Ir Ir1 0.309125(13) 0.781008(11) 0.148112(9) 0.01149(5) Uani d . 1
P P1 0.36045(9) 0.70226(7) 0.03310(6) 0.0129(2) Uani d . 1
P P2 0.23130(9) 0.86018(7) 0.25014(6) 0.0137(2) Uani d . 1
B B1 0.4385(4) 0.7007(3) 0.2135(3) 0.0131(9) Uani d . 1
B B2 0.4691(4) 0.8539(3) 0.2246(3) 0.0138(9) Uani d . 1
N N1 0.5115(3) 0.6489(2) 0.16525(18) 0.0121(6) Uani d . 1
N N2 0.4781(3) 0.6699(2) 0.30136(19) 0.0143(7) Uani d . 1
N N3 0.5964(3) 0.8784(2) 0.21766(19) 0.0143(7) Uani d . 1
N N4 0.4667(3) 0.9029(2) 0.30702(19) 0.0132(7) Uani d . 1

loop_
_atom_site_aniso_label
_atom_site_aniso_U_11
_atom_site_aniso_U_22
_atom_site_aniso_U_33
_atom_site_aniso_U_12
_atom_site_aniso_U_13
_atom_site_aniso_U_23
C1 0.0122(18) 0.013(2) 0.0142(17) 0.0013(15) 0.0027(14) 0.0001(15)
C2 0.017(2) 0.021(2) 0.0146(18) 0.0023(17) 0.0048(15) 0.0028(16)
C3 0.015(2) 0.022(2) 0.0213(19) 0.0040(17) 0.0020(15) 0.0071(17)
C4 0.016(2) 0.018(2) 0.024(2) 0.0088(17) 0.0053(16) 0.0054(17)
C5 0.018(2) 0.018(2) 0.0116(17) 0.0020(16) 0.0052(15) -0.0024(16)
C6 0.0112(18) 0.019(2) 0.0116(17) -0.0007(16) 0.0000(14) 0.0004(15)
C7 0.023(2) 0.016(2) 0.0096(16) 0.0086(17) 0.0046(15) 0.0043(15)
C8 0.025(2) 0.024(2) 0.0172(19) 0.0097(19) 0.0031(16) 0.0023(17)
C9 0.042(3) 0.030(3) 0.0137(19) 0.018(2) -0.0013(18) -0.0005(18)
C10 0.047(3) 0.035(3) 0.017(2) 0.021(2) 0.016(2) 0.011(2)
C11 0.033(3) 0.035(3) 0.030(2) 0.013(2) 0.020(2) 0.012(2)
C12 0.019(2) 0.020(2) 0.0188(19) 0.0076(17) 0.0075(16) 0.0075(17)
C13 0.0109(18) 0.017(2) 0.0141(17) 0.0014(15) 0.0038(14) -0.0008(15)
C20 0.0139(19) 0.017(2) 0.0117(17) 0.0014(16) 0.0006(14) 0.0008(15)
C21 0.018(2) 0.020(2) 0.0163(18) 0.0048(17) 0.0030(15) -0.0010(17)
C22 0.029(2) 0.017(2) 0.021(2) 0.0041(19) 0.0020(17) 0.0041(17)
C23 0.031(2) 0.021(2) 0.0118(18) 0.0000(19) 0.0038(16) 0.0046(17)
C24 0.032(2) 0.024(2) 0.0165(19) 0.002(2) 0.0126(17) -0.0009(18)
C25 0.020(2) 0.019(2) 0.0183(19) 0.0053(17) 0.0071(16) 0.0004(17)
C26 0.0127(19) 0.020(2) 0.0141(17) 0.0012(16) 0.0051(14) -0.0022(16)
C27 0.021(2) 0.021(2) 0.0164(18) -0.0012(18) 0.0058(16) 0.0008(17)
C28 0.029(2) 0.021(2) 0.023(2) -0.0019(19) 0.0102(18) -0.0002(18)
C29 0.021(2) 0.028(3) 0.026(2) -0.0072(19) 0.0073(17) -0.009(2)
C30 0.014(2) 0.034(3) 0.019(2) 0.0015(18) 0.0024(16) -0.0085(19)
C31 0.016(2) 0.021(2) 0.0164(18) 0.0047(17) 0.0068(15) 0.0003(17)
C32 0.0161(19) 0.013(2) 0.0116(17) 0.0030(16) 0.0025(14) 0.0026(15)
C33 0.0138(19) 0.019(2) 0.0142(17) 0.0001(16) 0.0038(14) 0.0024(16)
C34 0.014(2) 0.020(2) 0.0213(19) -0.0005(17) 0.0017(15) 0.0010(17)
C35 0.025(2) 0.019(2) 0.0157(18) 0.0000(18) 0.0019(16) -0.0039(17)
C36 0.019(2) 0.018(2) 0.0118(17) 0.0014(17) 0.0053(15) 0.0012(16)
C37 0.0143(19) 0.016(2) 0.0160(18) 0.0011(16) 0.0048(15) 0.0061(16)
C38 0.0122(19) 0.021(2) 0.0120(17) -0.0031(16) 0.0047(14) -0.0022(16)
C39 0.0130(19) 0.019(2) 0.0141(17) 0.0043(16) 0.0028(14) 0.0030(16)
C40 0.011(2) 0.028(3) 0.029(2) 0.0004(17) 0.0051(16) -0.0076(19)
C41 0.016(2) 0.036(3) 0.024(2) -0.0031(19) 0.0122(17) -0.0075(19)
C42 0.025(2) 0.028(3) 0.0159(19) -0.0042(19) 0.0079(17) 0.0015(18)
C43 0.016(2) 0.018(2) 0.0176(18) -0.0006(16) 0.0044(15) -0.0020(16)
C44 0.0123(19) 0.017(2) 0.0141(17) 0.0048(16) 0.0028(14) -0.0032(16)
C45 0.018(2) 0.019(2) 0.0163(18) 0.0057(17) 0.0092(15) 0.0014(16)
C46 0.021(2) 0.024(2) 0.022(2) 0.0044(18) 0.0074(17) 0.0047(18)
C47 0.040(3) 0.023(3) 0.043(3) 0.007(2) 0.017(2) 0.015(2)
C48 0.043(3) 0.032(3) 0.042(3) 0.022(2) 0.022(2) 0.025(2)
C49 0.024(2) 0.047(3) 0.038(3) 0.018(2) 0.014(2) 0.020(2)
C50 0.019(2) 0.031(3) 0.024(2) 0.0068(19) 0.0101(17) 0.0075(19)
C51 0.0078(18) 0.022(2) 0.0138(17) -0.0003(16) 0.0005(14) 0.0024(16)
C52 0.015(2) 0.020(2) 0.0149(18) 0.0039(17) 0.0024(15) -0.0001(16)
C53 0.015(2) 0.035(3) 0.0149(18) 0.0061(18) 0.0064(15) 0.0036(18)
C54 0.016(2) 0.034(3) 0.020(2) -0.0001(18) 0.0051(16) 0.0118(19)
C55 0.021(2) 0.021(2) 0.026(2) -0.0002(18) 0.0029(17) 0.0046(18)
C56 0.016(2) 0.020(2) 0.0169(18) 0.0015(17) 0.0033(15) -0.0004(17)
C100 0.054(4) 0.068(5) 0.110(6) 0.022(4) 0.031(4) 0.046(5)
C101 0.052(4) 0.101(6) 0.039(3) 0.027(4) 0.021(3) 0.032(3)
C102 0.037(3) 0.124(7) 0.043(3) 0.018(4) 0.001(3) 0.008(4)
C103 0.031(3) 0.038(3) 0.036(3) 0.003(2) 0.000(2) 0.006(2)
C104 0.035(3) 0.047(3) 0.047(3) 0.008(3) 0.010(2) 0.007(3)
C105 0.046(3) 0.037(3) 0.045(3) 0.000(3) 0.008(2) 0.005(3)
Cl1 0.0113(4) 0.0314(6) 0.0158(4) 0.0070(4) 0.0006(3) -0.0020(4)
Ir1 0.00952(7) 0.01487(8) 0.01026(7) 0.00184(5) 0.00290(5) -0.00077(5)
P1 0.0127(5) 0.0151(5) 0.0105(4) 0.0022(4) 0.0024(4) -0.0006(4)
P2 0.0108(5) 0.0179(6) 0.0126(4) 0.0020(4) 0.0035(4) -0.0009(4)
B1 0.012(2) 0.015(2) 0.0119(19) 0.0011(17) 0.0017(16) -0.0002(17)
B2 0.012(2) 0.013(2) 0.018(2) 0.0021(17) 0.0046(16) 0.0035(18)
N1 0.0121(16) 0.0149(17) 0.0092(14) 0.0039(13) 0.0017(12) -0.0012(13)
N2 0.0143(16) 0.0182(18) 0.0114(14) 0.0055(14) 0.0039(12) 0.0002(13)
N3 0.0119(16) 0.0186(18) 0.0120(14) 0.0006(13) 0.0032(12) -0.0016(13)
N4 0.0093(15) 0.0176(18) 0.0130(14) 0.0016(13) 0.0035(12) -0.0011(13)

loop_
_atom_type_symbol
_atom_type_description
_atom_type_scat_dispersion_real
_atom_type_scat_dispersion_imag
_atom_type_scat_source
C C 0.0033 0.0016 'International Tables Vol C Tables 4.2.6.8 and 6.1.1.4'
Cl Cl 0.1484 0.1585 'International Tables Vol C Tables 4.2.6.8 and 6.1.1.4'
Ir Ir -1.4442 7.9887 'International Tables Vol C Tables 4.2.6.8 and 6.1.1.4'
P P 0.1023 0.0942 'International Tables Vol C Tables 4.2.6.8 and 6.1.1.4'
B B 0.0013 0.0007 'International Tables Vol C Tables 4.2.6.8 and 6.1.1.4'
N N 0.0061 0.0033 'International Tables Vol C Tables 4.2.6.8 and 6.1.1.4'
H H 0.0000 0.0000 'International Tables Vol C Tables 4.2.6.8 and 6.1.1.4'

loop_
_geom_angle_atom_site_label_1
_geom_angle_atom_site_label_2
_geom_angle_atom_site_label_3
_geom_angle
C2 C1 C6 120.7(3)
C2 C1 N2 129.9(3)
C6 C1 N2 109.3(3)
C1 C2 C3 118.0(3)
C1 C2 H2 121.0
C3 C2 H2 121.0
C4 C3 C2 120.5(4)
C4 C3 H3 119.8
C2 C3 H3 119.8
C5 C4 C3 121.6(4)
C5 C4 H4 119.2
C3 C4 H4 119.2
C6 C5 C4 117.8(3)
C6 C5 H5 121.1
C4 C5 H5 121.1
C5 C6 N1 131.3(3)
C5 C6 C1 121.3(3)
N1 C6 C1 107.4(3)
C8 C7 C12 120.1(4)
C8 C7 N2 119.8(3)
C12 C7 N2 120.0(3)
C9 C8 C7 119.7(4)
C9 C8 H8 120.2
C7 C8 H8 120.2
C8 C9 C10 120.2(4)
C8 C9 H9 119.9
C10 C9 H9 119.9
C11 C10 C9 119.8(4)
C11 C10 H10 120.1
C9 C10 H10 120.1
C10 C11 C12 120.8(4)
C10 C11 H11 119.6
C12 C11 H11 119.6
C11 C12 C7 119.4(4)
C11 C12 H12 120.3
C7 C12 H12 120.3
N1 C13 P1 102.7(2)
N1 C13 H13A 111.2
P1 C13 H13A 111.2
N1 C13 H13B 111.2
P1 C13 H13B 111.2
H13A C13 H13B 109.1
C21 C20 C25 119.8(3)
C21 C20 P1 120.1(3)
C25 C20 P1 120.0(3)
C20 C21 C22 119.7(4)
C20 C21 H21 120.1
C22 C21 H21 120.1
C23 C22 C21 120.1(4)
C23 C22 H22 120.0
C21 C22 H22 120.0
C24 C23 C22 120.4(4)
C24 C23 H23 119.8
C22 C23 H23 119.8
C25 C24 C23 120.0(4)
C25 C24 H24 120.0
C23 C24 H24 120.0
C24 C25 C20 120.0(4)
C24 C25 H25 120.0
C20 C25 H25 120.0
C27 C26 C31 119.3(4)
C27 C26 P1 120.1(3)
C31 C26 P1 120.6(3)
C28 C27 C26 120.1(4)
C28 C27 H27 119.9
C26 C27 H27 119.9
C27 C28 C29 120.4(4)
C27 C28 H28 119.8
C29 C28 H28 119.8
C30 C29 C28 119.7(4)
C30 C29 H29 120.1
C28 C29 H29 120.1
C29 C30 C31 120.5(4)
C29 C30 H30 119.8
C31 C30 H30 119.8
C30 C31 C26 119.9(4)
C30 C31 H31 120.0
C26 C31 H31 120.0
C33 C32 N3 130.8(3)
C33 C32 C37 120.9(3)
N3 C32 C37 108.2(3)
C32 C33 C34 118.3(3)
C32 C33 H33 120.9
C34 C33 H33 120.9
C35 C34 C33 120.7(4)
C35 C34 H34 119.7
C33 C34 H34 119.7
C36 C35 C34 121.2(4)
C36 C35 H35 119.4
C34 C35 H35 119.4
C35 C36 C37 118.6(4)
C35 C36 H36 120.7
C37 C36 H36 120.7
N4 C37 C36 131.7(3)
N4 C37 C32 108.0(3)
C36 C37 C32 120.3(4)
C39 C38 C43 119.7(3)
C39 C38 N3 121.1(3)
C43 C38 N3 119.2(3)
C40 C39 C38 120.3(4)
C40 C39 H39 119.9
C38 C39 H39 119.9
C39 C40 C41 120.2(4)
C39 C40 H40 119.9
C41 C40 H40 119.9
C42 C41 C40 120.3(4)
C42 C41 H41 119.9
C40 C41 H41 119.9
C41 C42 C43 120.0(4)
C41 C42 H42 120.0
C43 C42 H42 120.0
C42 C43 C38 119.5(4)
C42 C43 H43 120.2
C38 C43 H43 120.2
N4 C44 P2 102.0(2)
N4 C44 H44A 111.4
P2 C44 H44A 111.4
N4 C44 H44B 111.4
P2 C44 H44B 111.4
H44A C44 H44B 109.2
C50 C45 C46 118.9(4)
C50 C45 P2 120.1(3)
C46 C45 P2 121.0(3)
C47 C46 C45 120.6(4)
C47 C46 H46 119.7
C45 C46 H46 119.7
C46 C47 C48 120.0(5)
C46 C47 H47 120.0
C48 C47 H47 120.0
C49 C48 C47 119.5(4)
C49 C48 H48 120.3
C47 C48 H48 120.3
C48 C49 C50 121.1(4)
C48 C49 H49 119.5
C50 C49 H49 119.5
C49 C50 C45 119.9(4)
C49 C50 H50 120.1
C45 C50 H50 120.1
C52 C51 C56 118.7(4)
C52 C51 P2 122.0(3)
C56 C51 P2 119.3(3)
C53 C52 C51 120.6(4)
C53 C52 H52 119.7
C51 C52 H52 119.7
C52 C53 C54 120.0(4)
C52 C53 H53 120.0
C54 C53 H53 120.0
C55 C54 C53 120.0(4)
C55 C54 H54 120.0
C53 C54 H54 120.0
C54 C55 C56 119.9(4)
C54 C55 H55 120.0
C56 C55 H55 120.0
C55 C56 C51 120.8(4)
C55 C56 H56 119.6
C51 C56 H56 119.6
C101 C100 H10A 109.5
C101 C100 H10B 109.5
H10A C100 H10B 109.5
C101 C100 H10C 109.5
H10A C100 H10C 109.5
H10B C100 H10C 109.5
C100 C101 C102 114.4(6)
C100 C101 H10D 108.7
C102 C101 H10D 108.7
C100 C101 H10E 108.7
C102 C101 H10E 108.7
H10D C101 H10E 107.6
C103 C102 C101 114.3(5)
C103 C102 H10F 108.7
C101 C102 H10F 108.7
C103 C102 H10G 108.7
C101 C102 H10G 108.7
H10F C102 H10G 107.6
C102 C103 C104 114.0(4)
C102 C103 H10H 108.7
C104 C103 H10H 108.7
C102 C103 H10I 108.7
C104 C103 H10I 108.7
H10H C103 H10I 107.6
C105 C104 C103 111.3(4)
C105 C104 H10J 109.4
C103 C104 H10J 109.4
C105 C104 H10K 109.4
C103 C104 H10K 109.4
H10J C104 H10K 108.0
C104 C105 H10L 109.5
C104 C105 H10M 109.5
H10L C105 H10M 109.5
C104 C105 H10N 109.5
H10L C105 H10N 109.5
H10M C105 H10N 109.5
B2 Ir1 B1 64.73(17)
B2 Ir1 P2 78.59(12)
B1 Ir1 P2 108.03(12)
B2 Ir1 P1 108.38(12)
B1 Ir1 P1 78.87(12)
P2 Ir1 P1 172.06(3)
B2 Ir1 Cl1 147.28(13)
B1 Ir1 Cl1 147.99(12)
P2 Ir1 Cl1 86.11(3)
P1 Ir1 Cl1 85.95(3)
C20 P1 C26 103.47(17)
C20 P1 C13 107.24(17)
C26 P1 C13 102.61(18)
C20 P1 Ir1 121.58(13)
C26 P1 Ir1 110.88(12)
C13 P1 Ir1 109.34(12)
C51 P2 C45 104.23(18)
C51 P2 C44 106.74(17)
C45 P2 C44 102.07(18)
C51 P2 Ir1 119.40(13)
C45 P2 Ir1 113.87(12)
C44 P2 Ir1 108.97(12)
N1 B1 N2 101.7(3)
N1 B1 Ir1 119.9(3)
N2 B1 Ir1 138.2(3)
N3 B2 N4 102.8(3)
N3 B2 Ir1 136.7(3)
N4 B2 Ir1 120.4(3)
C6 N1 C13 123.0(3)
C6 N1 B1 111.9(3)
C13 N1 B1 125.1(3)
C1 N2 C7 118.2(3)
C1 N2 B1 109.7(3)
C7 N2 B1 132.0(3)
C32 N3 C38 119.6(3)
C32 N3 B2 110.0(3)
C38 N3 B2 130.4(3)
C37 N4 C44 124.0(3)
C37 N4 B2 111.0(3)
C44 N4 B2 125.0(3)

loop_
_geom_bond_atom_site_label_1
_geom_bond_atom_site_label_2
_geom_bond_distance
C1 C2 1.392(5)
C1 C6 1.400(5)
C1 N2 1.405(5)
C2 C3 1.399(6)
C2 H2 0.95
C3 C4 1.393(5)
C3 H3 0.95
C4 C5 1.389(5)
C4 H4 0.95
C5 C6 1.382(5)
C5 H5 0.95
C6 N1 1.383(5)
C7 C8 1.388(6)
C7 C12 1.395(5)
C7 N2 1.431(5)
C8 C9 1.385(6)
C8 H8 0.95
C9 C10 1.392(7)
C9 H9 0.95
C10 C11 1.371(7)
C10 H10 0.95
C11 C12 1.385(6)
C11 H11 0.95
C12 H12 0.95
C13 N1 1.451(4)
C13 P1 1.837(4)
C13 H13A 0.99
C13 H13B 0.99
C20 C21 1.389(6)
C20 C25 1.402(5)
C20 P1 1.815(4)
C21 C22 1.392(5)
C21 H21 0.95
C22 C23 1.387(6)
C22 H22 0.95
C23 C24 1.383(6)
C23 H23 0.95
C24 C25 1.383(5)
C24 H24 0.95
C25 H25 0.95
C26 C27 1.390(6)
C26 C31 1.399(5)
C26 P1 1.832(4)
C27 C28 1.385(6)
C27 H27 0.95
C28 C29 1.385(6)
C28 H28 0.95
C29 C30 1.379(6)
C29 H29 0.95
C30 C31 1.387(6)
C30 H30 0.95
C31 H31 0.95
C32 C33 1.385(5)
C32 N3 1.402(5)
C32 C37 1.414(5)
C33 C34 1.395(5)
C33 H33 0.95
C34 C35 1.395(6)
C34 H34 0.95
C35 C36 1.384(5)
C35 H35 0.95
C36 C37 1.387(5)
C36 H36 0.95
C37 N4 1.383(5)
C38 C39 1.388(5)
C38 C43 1.402(5)
C38 N3 1.429(5)
C39 C40 1.372(5)
C39 H39 0.95
C40 C41 1.386(6)
C40 H40 0.95
C41 C42 1.382(6)
C41 H41 0.95
C42 C43 1.388(5)
C42 H42 0.95
C43 H43 0.95
C44 N4 1.450(4)
C44 P2 1.843(4)
C44 H44A 0.99
C44 H44B 0.99
C45 C50 1.396(6)
C45 C46 1.398(6)
C45 P2 1.827(4)
C46 C47 1.389(6)
C46 H46 0.95
C47 C48 1.390(7)
C47 H47 0.95
C48 C49 1.380(7)
C48 H48 0.95
C49 C50 1.389(6)
C49 H49 0.95
C50 H50 0.95
C51 C52 1.396(5)
C51 C56 1.398(6)
C51 P2 1.811(4)
C52 C53 1.390(5)
C52 H52 0.95
C53 C54 1.392(6)
C53 H53 0.95
C54 C55 1.387(6)
C54 H54 0.95
C55 C56 1.389(6)
C55 H55 0.95
C56 H56 0.95
C100 C101 1.499(10)
C100 H10A 0.98
C100 H10B 0.98
C100 H10C 0.98
C101 C102 1.511(8)
C101 H10D 0.99
C101 H10E 0.99
C102 C103 1.498(7)
C102 H10F 0.99
C102 H10G 0.99
C103 C104 1.528(7)
C103 H10H 0.99
C103 H10I 0.99
C104 C105 1.499(7)
C104 H10J 0.99
C104 H10K 0.99
C105 H10L 0.98
C105 H10M 0.98
C105 H10N 0.98
Cl1 Ir1 2.3949(9)
Ir1 B2 2.067(4)
Ir1 B1 2.076(4)
Ir1 P2 2.3086(10)
Ir1 P1 2.3111(10)
B1 N1 1.469(5)
B1 N2 1.470(5)
B2 N3 1.457(5)
B2 N4 1.459(5)

loop_
_geom_torsion_atom_site_label_1
_geom_torsion_atom_site_label_2
_geom_torsion_atom_site_label_3
_geom_torsion_atom_site_label_4
_geom_torsion
C6 C1 C2 C3 0.1(6)
N2 C1 C2 C3 176.8(4)
C1 C2 C3 C4 0.8(6)
C2 C3 C4 C5 -0.4(6)
C3 C4 C5 C6 -1.0(6)
C4 C5 C6 N1 -176.1(4)
C4 C5 C6 C1 2.0(6)
C2 C1 C6 C5 -1.6(6)
N2 C1 C6 C5 -178.9(3)
C2 C1 C6 N1 176.9(3)
N2 C1 C6 N1 -0.4(4)
C12 C7 C8 C9 -1.0(6)
N2 C7 C8 C9 -179.1(4)
C7 C8 C9 C10 0.1(6)
C8 C9 C10 C11 0.2(7)
C9 C10 C11 C12 0.5(7)
C10 C11 C12 C7 -1.5(6)
C8 C7 C12 C11 1.7(6)
N2 C7 C12 C11 179.8(4)
C25 C20 C21 C22 0.3(6)
P1 C20 C21 C22 -178.3(3)
C20 C21 C22 C23 -0.4(6)
C21 C22 C23 C24 0.5(6)
C22 C23 C24 C25 -0.3(6)
C23 C24 C25 C20 0.2(6)
C21 C20 C25 C24 -0.1(6)
P1 C20 C25 C24 178.4(3)
C31 C26 C27 C28 -0.6(6)
P1 C26 C27 C28 178.0(3)
C26 C27 C28 C29 -0.2(6)
C27 C28 C29 C30 0.7(6)
C28 C29 C30 C31 -0.2(6)
C29 C30 C31 C26 -0.6(6)
C27 C26 C31 C30 1.0(6)
P1 C26 C31 C30 -177.6(3)
N3 C32 C33 C34 175.9(4)
C37 C32 C33 C34 0.5(6)
C32 C33 C34 C35 -1.2(6)
C33 C34 C35 C36 1.2(6)
C34 C35 C36 C37 -0.3(6)
C35 C36 C37 N4 -178.5(4)
C35 C36 C37 C32 -0.4(6)
C33 C32 C37 N4 178.9(3)
N3 C32 C37 N4 2.6(4)
C33 C32 C37 C36 0.3(6)
N3 C32 C37 C36 -176.0(3)
C43 C38 C39 C40 2.1(6)
N3 C38 C39 C40 -178.0(4)
C38 C39 C40 C41 -1.4(6)
C39 C40 C41 C42 0.0(6)
C40 C41 C42 C43 0.7(6)
C41 C42 C43 C38 -0.1(6)
C39 C38 C43 C42 -1.3(6)
N3 C38 C43 C42 178.7(4)
C50 C45 C46 C47 2.8(6)
P2 C45 C46 C47 -178.7(3)
C45 C46 C47 C48 -1.5(7)
C46 C47 C48 C49 -1.0(7)
C47 C48 C49 C50 2.1(7)
C48 C49 C50 C45 -0.8(7)
C46 C45 C50 C49 -1.6(6)
P2 C45 C50 C49 179.9(3)
C56 C51 C52 C53 1.8(5)
P2 C51 C52 C53 -175.2(3)
C51 C52 C53 C54 -1.4(6)
C52 C53 C54 C55 -0.1(6)
C53 C54 C55 C56 1.2(6)
C54 C55 C56 C51 -0.8(6)
C52 C51 C56 C55 -0.7(6)
P2 C51 C56 C55 176.4(3)
C100 C101 C102 C103 64.1(8)
C101 C102 C103 C104 -179.7(6)
C102 C103 C104 C105 -175.3(5)
C21 C20 P1 C26 111.4(3)
C25 C20 P1 C26 -67.2(3)
C21 C20 P1 C13 -140.6(3)
C25 C20 P1 C13 40.8(4)
C21 C20 P1 Ir1 -13.9(4)
C25 C20 P1 Ir1 167.6(3)
C27 C26 P1 C20 147.4(3)
C31 C26 P1 C20 -34.0(3)
C27 C26 P1 C13 36.0(3)
C31 C26 P1 C13 -145.5(3)
C27 C26 P1 Ir1 -80.7(3)
C31 C26 P1 Ir1 97.9(3)
N1 C13 P1 C20 154.2(2)
N1 C13 P1 C26 -97.2(3)
N1 C13 P1 Ir1 20.6(3)
B2 Ir1 P1 C20 -83.47(19)
B1 Ir1 P1 C20 -141.88(19)
P2 Ir1 P1 C20 67.3(3)
Cl1 Ir1 P1 C20 66.43(15)
B2 Ir1 P1 C26 154.71(19)
B1 Ir1 P1 C26 96.30(18)
P2 Ir1 P1 C26 -54.5(3)
Cl1 Ir1 P1 C26 -55.38(14)
B2 Ir1 P1 C13 42.29(19)
B1 Ir1 P1 C13 -16.12(18)
P2 Ir1 P1 C13 -167.0(3)
Cl1 Ir1 P1 C13 -167.80(14)
C52 C51 P2 C45 -49.6(3)
C56 C51 P2 C45 133.4(3)
C52 C51 P2 C44 57.9(4)
C56 C51 P2 C44 -119.1(3)
C52 C51 P2 Ir1 -178.1(3)
C56 C51 P2 Ir1 4.9(4)
C50 C45 P2 C51 -39.6(3)
C46 C45 P2 C51 142.0(3)
C50 C45 P2 C44 -150.6(3)
C46 C45 P2 C44 31.0(3)
C50 C45 P2 Ir1 92.2(3)
C46 C45 P2 Ir1 -86.3(3)
N4 C44 P2 C51 153.1(2)
N4 C44 P2 C45 -97.8(3)
N4 C44 P2 Ir1 22.9(3)
B2 Ir1 P2 C51 -140.68(18)
B1 Ir1 P2 C51 -82.25(19)
P1 Ir1 P2 C51 67.5(3)
Cl1 Ir1 P2 C51 68.40(14)
B2 Ir1 P2 C45 95.42(19)
B1 Ir1 P2 C45 153.84(19)
P1 Ir1 P2 C45 -56.4(3)
Cl1 Ir1 P2 C45 -55.51(14)
B2 Ir1 P2 C44 -17.77(18)
B1 Ir1 P2 C44 40.65(19)
P1 Ir1 P2 C44 -169.5(3)
Cl1 Ir1 P2 C44 -168.70(14)
B2 Ir1 B1 N1 -107.2(3)
P2 Ir1 B1 N1 -174.6(3)
P1 Ir1 B1 N1 9.5(3)
Cl1 Ir1 B1 N1 72.7(4)
B2 Ir1 B1 N2 79.8(4)
P2 Ir1 B1 N2 12.4(5)
P1 Ir1 B1 N2 -163.6(4)
Cl1 Ir1 B1 N2 -100.4(4)
B1 Ir1 B2 N3 78.9(4)
P2 Ir1 B2 N3 -164.7(4)
P1 Ir1 B2 N3 11.3(5)
Cl1 Ir1 B2 N3 -101.0(4)
B1 Ir1 B2 N4 -106.2(3)
P2 Ir1 B2 N4 10.1(3)
P1 Ir1 B2 N4 -173.8(3)
Cl1 Ir1 B2 N4 73.9(4)
C5 C6 N1 C13 0.6(6)
C1 C6 N1 C13 -177.7(3)
C5 C6 N1 B1 178.3(4)
C1 C6 N1 B1 0.0(4)
P1 C13 N1 C6 161.5(3)
P1 C13 N1 B1 -16.0(4)
N2 B1 N1 C6 0.3(4)
Ir1 B1 N1 C6 -174.9(3)
N2 B1 N1 C13 178.0(3)
Ir1 B1 N1 C13 2.7(5)
C2 C1 N2 C7 4.9(6)
C6 C1 N2 C7 -178.1(3)
C2 C1 N2 B1 -176.4(4)
C6 C1 N2 B1 0.6(4)
C8 C7 N2 C1 68.7(5)
C12 C7 N2 C1 -109.3(4)
C8 C7 N2 B1 -109.6(5)
C12 C7 N2 B1 72.3(6)
N1 B1 N2 C1 -0.6(4)
Ir1 B1 N2 C1 173.3(3)
N1 B1 N2 C7 177.9(4)
Ir1 B1 N2 C7 -8.2(7)
C33 C32 N3 C38 0.7(6)
C37 C32 N3 C38 176.5(3)
C33 C32 N3 B2 -178.7(4)
C37 C32 N3 B2 -2.9(4)
C39 C38 N3 C32 65.6(5)
C43 C38 N3 C32 -114.5(4)
C39 C38 N3 B2 -115.1(5)
C43 C38 N3 B2 64.8(6)
N4 B2 N3 C32 2.1(4)
Ir1 B2 N3 C32 177.5(3)
N4 B2 N3 C38 -177.3(4)
Ir1 B2 N3 C38 -1.8(7)
C36 C37 N4 C44 -3.6(6)
C32 C37 N4 C44 178.0(3)
C36 C37 N4 B2 177.1(4)
C32 C37 N4 B2 -1.3(4)
P2 C44 N4 C37 162.5(3)
P2 C44 N4 B2 -18.3(4)
N3 B2 N4 C37 -0.5(4)
Ir1 B2 N4 C37 -176.9(3)
N3 B2 N4 C44 -179.8(3)
Ir1 B2 N4 C44 3.8(5)
